data_7109958
loop_
_publ_author_name
'Wei Zheng'
'Qun Luo'
'Yu Lin'
'Yao Zhao'
'Xiuli Wang'
'Zhifeng Du'
'Xiang Hao'
'Yang Yu'
'Shuang Lu'
'Liyun Ji'
'Xianchan Li'
'Ling Yang'
'Fuyi Wang'

_publ_section_title
;
 Complexation with organometallic ruthenium pharmacophores enhances the
 ability of 4-anilinoquinazolines inducing apoptosis
;
_journal_name_full Chem.Commun.
_journal_page_first 10224
_journal_paper_doi 10.1039/c3cc43000f
_journal_volume 49
_journal_year 2013
_chemical_formula_sum 'C29 H35 Cl2 F7 N5 O2 P Ru'
_chemical_formula_weight 821.56
_chemical_name_systematic
;
?
;
_space_group_IT_number 14
_symmetry_cell_setting monoclinic
_symmetry_space_group_name_Hall '-P 2ybc'
_symmetry_space_group_name_H-M 'P 1 21/c 1'
_atom_sites_solution_hydrogens geom
_atom_sites_solution_primary direct
_atom_sites_solution_secondary difmap
_audit_creation_method SHELXL-97
_cell_angle_alpha 90.00
_cell_angle_beta 94.53(3)
_cell_angle_gamma 90.00
_cell_formula_units_Z 8
_cell_length_a 11.698(2)
_cell_length_b 18.520(4)
_cell_length_c 32.653(7)
_cell_measurement_reflns_used 19763
_cell_measurement_temperature 173(2)
_cell_measurement_theta_max 27.4845
_cell_measurement_theta_min 1.2650
_cell_volume 7052(2)
_computing_cell_refinement 'CrystalClear (Rigaku Inc., 2008)'
_computing_data_collection 'CrystalClear (Rigaku Inc., 2008)'
_computing_data_reduction 'CrystalClear (Rigaku Inc., 2008)'
_computing_molecular_graphics
;
Mercury: visualization and analysis of crystal structures, C. F. Macrae,
P. R. Edgington, P. McCabe, E. Pidcock, G. P. Shields, R. Taylor,
M. Towler and J. van de Streek, J. Appl. Cryst., 39, 453-457, 2006.
;
_computing_publication_material 'SHELX-97 (Sheldrick, 2008)'
_computing_structure_refinement 'SHELX-97 (Sheldrick, 2008)'
_computing_structure_solution 'SHELX-97 (Sheldrick, 2008)'
_diffrn_ambient_temperature 173(2)
_diffrn_detector_area_resol_mean 28.5714
_diffrn_measured_fraction_theta_full 0.996
_diffrn_measured_fraction_theta_max 0.996
_diffrn_measurement_device_type 'Saturn724+ CCD'
_diffrn_measurement_method '\w scans at fixed \c = 45\%'
_diffrn_radiation_monochromator graphite
_diffrn_radiation_source 'fine-focus sealed tube'
_diffrn_radiation_type MoK\a
_diffrn_radiation_wavelength 0.71073
_diffrn_reflns_av_R_equivalents 0.0756
_diffrn_reflns_av_sigmaI/netI 0.0693
_diffrn_reflns_limit_h_max 13
_diffrn_reflns_limit_h_min -13
_diffrn_reflns_limit_k_max 22
_diffrn_reflns_limit_k_min -21
_diffrn_reflns_limit_l_max 38
_diffrn_reflns_limit_l_min -38
_diffrn_reflns_number 43399
_diffrn_reflns_theta_full 25.00
_diffrn_reflns_theta_max 25.00
_diffrn_reflns_theta_min 1.25
_exptl_absorpt_coefficient_mu 0.713
_exptl_absorpt_correction_T_max 1.0000
_exptl_absorpt_correction_T_min 0.5909
_exptl_absorpt_correction_type multi-scan
_exptl_absorpt_process_details 'CrystalClear (Rigaku Inc., 2008)'
_exptl_crystal_colour yellow
_exptl_crystal_density_diffrn 1.548
_exptl_crystal_density_method 'not measured'
_exptl_crystal_description plate
_exptl_crystal_F_000 3328
_exptl_crystal_size_max 0.22
_exptl_crystal_size_mid 0.18
_exptl_crystal_size_min 0.06
_platon_squeeze_details
;
;
_refine_diff_density_max 1.073
_refine_diff_density_min -1.149
_refine_diff_density_rms 0.134
_refine_ls_extinction_method none
_refine_ls_goodness_of_fit_ref 1.128
_refine_ls_hydrogen_treatment constr
_refine_ls_matrix_type full
_refine_ls_number_parameters 863
_refine_ls_number_reflns 12351
_refine_ls_number_restraints 1138
_refine_ls_restrained_S_all 1.167
_refine_ls_R_factor_all 0.1280
_refine_ls_R_factor_gt 0.1027
_refine_ls_shift/su_max 0.007
_refine_ls_shift/su_mean 0.000
_refine_ls_structure_factor_coef Fsqd
_refine_ls_weighting_details 'calc w=1/[\s^2^(Fo^2^)+(0.1105P)^2^+30.9044P] where P=(Fo^2^+2Fc^2^)/3'
_refine_ls_weighting_scheme calc
_refine_ls_wR_factor_gt 0.2490
_refine_ls_wR_factor_ref 0.2675
_reflns_number_gt 9629
_reflns_number_total 12351
_reflns_threshold_expression >2sigma(I)
_cod_data_source_file c3cc43000f.txt
_cod_data_source_block a
_cod_original_sg_symbol_H-M P2(1)/c
_cod_database_code 7109958

loop_
_symmetry_equiv_pos_as_xyz
'x, y, z'
'-x, y+1/2, -z+1/2'
'-x, -y, -z'
'x, -y-1/2, z-1/2'

loop_
_atom_site_label
_atom_site_type_symbol
_atom_site_fract_x
_atom_site_fract_y
_atom_site_fract_z
_atom_site_U_iso_or_equiv
_atom_site_adp_type
_atom_site_occupancy
_atom_site_symmetry_multiplicity
_atom_site_calc_flag
_atom_site_refinement_flags
_atom_site_disorder_assembly
_atom_site_disorder_group
Ru1 Ru 0.53575(6) 0.78910(4) 0.18577(2) 0.0459(2) Uani 1 1 d U . .
Ru2 Ru 1.08718(7) 0.22845(4) 0.16255(3) 0.0545(3) Uani 1 1 d U . .
Cl1 Cl 0.7277(2) 0.74474(13) 0.19979(8) 0.0553(6) Uani 1 1 d U . .
Cl2 Cl 0.4597(10) 0.0921(5) -0.0072(3) 0.113(2) Uani 0.634(13) 1 d PDU A 1
Cl3 Cl 1.2769(2) 0.27644(14) 0.17748(8) 0.0588(6) Uani 1 1 d U . .
Cl4 Cl 1.0441(4) 0.91372(19) 0.17449(12) 0.1112(14) Uani 1 1 d U . .
P1 P 0.6633(2) 0.39563(16) 0.18417(9) 0.0615(7) Uani 1 1 d U . .
P2 P 0.1156(3) 0.63170(17) 0.19499(11) 0.0728(8) Uani 1 1 d U . .
F1 F 0.6008(15) 0.0497(8) 0.0666(6) 0.083(3) Uani 0.57(2) 1 d PDU A 1
F2 F 0.9355(7) 0.9991(4) 0.1074(3) 0.104(2) Uani 1 1 d U . .
F3 F 0.7826(6) 0.3836(4) 0.1680(2) 0.097(2) Uani 1 1 d U . .
F4 F 0.6722(7) 0.4794(4) 0.1795(2) 0.099(2) Uani 1 1 d U . .
F5 F 0.6035(6) 0.3932(4) 0.1385(2) 0.0849(19) Uani 1 1 d U . .
F6 F 0.6502(7) 0.3107(4) 0.1891(2) 0.100(2) Uani 1 1 d U . .
F7 F 0.7189(6) 0.3962(4) 0.2299(2) 0.092(2) Uani 1 1 d U . .
F8 F 0.5385(7) 0.4034(5) 0.2002(3) 0.116(3) Uani 1 1 d U . .
F9 F 0.2380(6) 0.6303(5) 0.1830(3) 0.111(2) Uani 1 1 d U . .
F10 F 0.1176(9) 0.7161(4) 0.1970(3) 0.124(3) Uani 1 1 d U . .
F11 F 0.1626(7) 0.6338(4) 0.2415(2) 0.108(2) Uani 1 1 d U . .
F12 F 0.1008(7) 0.5490(4) 0.1962(2) 0.097(2) Uani 1 1 d U . .
F13 F 0.0690(6) 0.6325(4) 0.1476(2) 0.092(2) Uani 1 1 d U . .
F14 F -0.0118(8) 0.6408(6) 0.2065(3) 0.140(3) Uani 1 1 d U . .
O1 O 0.3916(5) 0.5926(3) 0.10695(18) 0.0485(14) Uani 1 1 d U . .
O2 O 0.2158(5) 0.6413(3) 0.0644(2) 0.0525(15) Uani 1 1 d U . .
O3 O 0.7540(5) 0.3735(3) 0.05126(18) 0.0480(14) Uani 1 1 d U . .
O4 O 0.9194(5) 0.4284(3) 0.09640(18) 0.0452(14) Uani 1 1 d U . .
N1 N 0.5148(6) 0.7608(4) 0.2477(2) 0.0470(17) Uani 1 1 d U . .
H1 H 0.5688 0.7653 0.2306 0.056 Uiso 1 1 calc R . .
H1A H 0.4992 0.7970 0.2639 0.056 Uiso 1 1 calc R . .
N2 N 0.4891(6) 0.6765(4) 0.1788(2) 0.0408(15) Uani 1 1 d U . .
H2 H 0.4179 0.6762 0.1698 0.049 Uiso 1 1 d R . .
N3 N 0.1070(6) 0.4036(4) 0.0163(2) 0.0475(17) Uani 1 1 d U . .
N4 N 0.2256(7) 0.3026(4) 0.0374(2) 0.0488(17) Uani 1 1 d U . .
N5 N 0.3919(7) 0.3144(4) 0.0816(2) 0.0520(18) Uani 1 1 d U . .
H5 H 0.4292 0.3421 0.0991 0.062 Uiso 1 1 d R . .
N6 N 1.0674(8) 0.2434(5) 0.2265(3) 0.068(2) Uani 1 1 d U . .
H2A H 1.1218 0.2462 0.2094 0.082 Uiso 1 1 calc R . .
H6A H 1.0569 0.2029 0.2398 0.082 Uiso 1 1 calc R . .
N7 N 1.0284(6) 0.3395(4) 0.1637(2) 0.0433(16) Uani 1 1 d U . .
H7A H 0.9570 0.3386 0.1552 0.052 Uiso 1 1 d R . .
N8 N 0.5715(7) 0.6047(4) 0.0300(3) 0.0571(19) Uani 1 1 d U . .
N9 N 0.6638(7) 0.7100(4) 0.0582(2) 0.0515(17) Uani 1 1 d U . .
N10 N 0.8420(6) 0.7066(4) 0.0951(2) 0.0467(17) Uani 1 1 d U . .
H10 H 0.8920 0.6799 0.1085 0.056 Uiso 1 1 d R . .
C1 C 0.3047(11) 0.7797(7) 0.1173(4) 0.086(3) Uani 1 1 d U . .
H1D H 0.2771 0.8035 0.0916 0.129 Uiso 1 1 calc R . .
H1C H 0.2419 0.7761 0.1353 0.129 Uiso 1 1 calc R . .
H1B H 0.3324 0.7312 0.1113 0.129 Uiso 1 1 calc R . .
C2 C 0.4013(10) 0.8233(5) 0.1383(4) 0.066(2) Uani 1 1 d U . .
C3 C 0.5100(10) 0.8273(6) 0.1220(4) 0.067(2) Uani 1 1 d U . .
H3 H 0.5224 0.8040 0.0969 0.081 Uiso 1 1 calc R . .
C4 C 0.6005(10) 0.8662(5) 0.1436(4) 0.065(2) Uani 1 1 d U . .
H4 H 0.6738 0.8672 0.1330 0.078 Uiso 1 1 calc R . .
C5 C 0.5840(10) 0.9029(6) 0.1799(4) 0.066(2) Uani 1 1 d U . .
C6 C 0.4781(9) 0.8984(5) 0.1962(3) 0.060(2) Uani 1 1 d U . .
H6 H 0.4673 0.9222 0.2214 0.072 Uiso 1 1 calc R . .
C7 C 0.3862(9) 0.8594(5) 0.1764(3) 0.061(2) Uani 1 1 d U . .
H7 H 0.3147 0.8569 0.1883 0.073 Uiso 1 1 calc R . .
C8 C 0.6882(12) 0.9411(6) 0.2036(4) 0.081(3) Uani 1 1 d U . .
H8 H 0.7573 0.9106 0.2002 0.097 Uiso 1 1 calc R . .
C9 C 0.6779(11) 0.9496(7) 0.2480(4) 0.084(3) Uani 1 1 d U . .
H9B H 0.6068 0.9754 0.2524 0.126 Uiso 1 1 calc R . .
H9C H 0.7435 0.9771 0.2602 0.126 Uiso 1 1 calc R . .
H9A H 0.6765 0.9018 0.2609 0.126 Uiso 1 1 calc R . .
C10 C 0.7067(13) 1.0126(8) 0.1823(5) 0.103(4) Uani 1 1 d U . .
H10A H 0.7072 1.0047 0.1526 0.154 Uiso 1 1 calc R . .
H10C H 0.7803 1.0334 0.1929 0.154 Uiso 1 1 calc R . .
H10B H 0.6446 1.0460 0.1876 0.154 Uiso 1 1 calc R . .
C11 C 0.4502(8) 0.6924(5) 0.2494(3) 0.051(2) Uani 1 1 d U . .
H11A H 0.3675 0.7015 0.2427 0.062 Uiso 1 1 calc R . .
H11B H 0.4605 0.6718 0.2774 0.062 Uiso 1 1 calc R . .
C12 C 0.4941(8) 0.6398(5) 0.2187(3) 0.051(2) Uani 1 1 d U . .
H12B H 0.5740 0.6255 0.2273 0.061 Uiso 1 1 calc R . .
H12A H 0.4458 0.5958 0.2170 0.061 Uiso 1 1 calc R . .
C13 C 0.5499(7) 0.6355(5) 0.1480(3) 0.0450(19) Uani 1 1 d U . .
H13A H 0.6265 0.6216 0.1606 0.054 Uiso 1 1 calc R . .
H13B H 0.5616 0.6677 0.1246 0.054 Uiso 1 1 calc R . .
C14 C 0.4893(8) 0.5684(5) 0.1319(3) 0.048(2) Uani 1 1 d U . .
H14A H 0.5402 0.5394 0.1155 0.058 Uiso 1 1 calc R . .
H14B H 0.4657 0.5383 0.1548 0.058 Uiso 1 1 calc R . .
C15 C 0.1160(8) 0.6713(5) 0.0426(3) 0.054(2) Uani 1 1 d U . .
H15B H 0.1187 0.6621 0.0132 0.081 Uiso 1 1 calc R . .
H15C H 0.1138 0.7234 0.0475 0.081 Uiso 1 1 calc R . .
H15A H 0.0472 0.6488 0.0523 0.081 Uiso 1 1 calc R . .
C16 C 0.2276(7) 0.5684(4) 0.0628(3) 0.0416(17) Uani 1 1 d U . .
C17 C 0.3268(7) 0.5421(4) 0.0861(2) 0.0407(17) Uani 1 1 d U . .
C18 C 0.3511(8) 0.4702(5) 0.0862(3) 0.0445(19) Uani 1 1 d U . .
H18 H 0.4167 0.4527 0.1021 0.053 Uiso 1 1 calc R . .
C19 C 0.2794(7) 0.4211(5) 0.0626(2) 0.0412(17) Uani 1 1 d U . .
C20 C 0.1788(7) 0.4482(5) 0.0397(3) 0.0426(17) Uani 1 1 d U . .
C21 C 0.1552(8) 0.5232(5) 0.0403(3) 0.0435(18) Uani 1 1 d U . .
H21 H 0.0891 0.5419 0.0252 0.052 Uiso 1 1 calc R . .
C22 C 0.1356(8) 0.3345(5) 0.0170(3) 0.051(2) Uani 1 1 d U . .
H22 H 0.0857 0.3034 0.0009 0.062 Uiso 1 1 calc R . .
C23 C 0.2971(8) 0.3451(5) 0.0603(3) 0.0464(18) Uani 1 1 d U . .
C24 C 0.4349(9) 0.2445(5) 0.0785(3) 0.053(2) Uani 1 1 d U . .
C25 C 0.4135(10) 0.2025(6) 0.0436(4) 0.069(2) Uani 1 1 d U A .
H25 H 0.3640 0.2197 0.0212 0.082 Uiso 1 1 calc R . .
C26 C 0.4646(12) 0.1360(7) 0.0415(4) 0.086(3) Uani 1 1 d DU . .
C27 C 0.5357(11) 0.1093(6) 0.0743(4) 0.081(2) Uani 1 1 d DU A .
C28 C 0.5538(10) 0.1511(6) 0.1097(4) 0.068(2) Uani 1 1 d U . .
H28 H 0.6000 0.1330 0.1326 0.082 Uiso 1 1 calc R A .
C29 C 0.5056(9) 0.2179(5) 0.1114(3) 0.058(2) Uani 1 1 d U A .
H29 H 0.5204 0.2467 0.1353 0.070 Uiso 1 1 calc R . .
C30 C 0.8301(11) 0.2359(7) 0.1099(4) 0.087(3) Uani 1 1 d U . .
H30A H 0.7825 0.2086 0.0893 0.130 Uiso 1 1 calc R . .
H30C H 0.8469 0.2836 0.0990 0.130 Uiso 1 1 calc R . .
H30B H 0.7889 0.2414 0.1347 0.130 Uiso 1 1 calc R . .
C31 C 0.9408(10) 0.1957(6) 0.1204(4) 0.072(2) Uani 1 1 d U . .
C32 C 0.9530(10) 0.1487(6) 0.1544(4) 0.073(3) Uani 1 1 d U . .
H32 H 0.8899 0.1406 0.1704 0.088 Uiso 1 1 calc R . .
C33 C 1.0621(11) 0.1125(7) 0.1651(4) 0.082(3) Uani 1 1 d U . .
H33 H 1.0714 0.0803 0.1878 0.099 Uiso 1 1 calc R . .
C34 C 1.1551(12) 0.1275(7) 0.1399(5) 0.089(3) Uani 1 1 d U . .
C35 C 1.1341(11) 0.1750(7) 0.1071(4) 0.079(3) Uani 1 1 d U . .
H35 H 1.1953 0.1849 0.0904 0.095 Uiso 1 1 calc R . .
C36 C 1.0360(12) 0.2069(7) 0.0976(4) 0.080(3) Uani 1 1 d U . .
H36 H 1.0289 0.2385 0.0747 0.096 Uiso 1 1 calc R . .
C37 C 1.2734(15) 0.0903(9) 0.1505(6) 0.118(4) Uani 1 1 d U . .
H37 H 1.3336 0.1271 0.1460 0.141 Uiso 1 1 calc R . .
C38 C 1.2920(15) 0.0670(9) 0.1948(6) 0.126(5) Uani 1 1 d U . .
H38B H 1.2886 0.1093 0.2127 0.189 Uiso 1 1 calc R . .
H38C H 1.3673 0.0440 0.1995 0.189 Uiso 1 1 calc R . .
H38A H 1.2322 0.0326 0.2010 0.189 Uiso 1 1 calc R . .
C39 C 1.2855(16) 0.0273(10) 0.1165(6) 0.142(5) Uani 1 1 d U . .
H39A H 1.2209 -0.0063 0.1171 0.213 Uiso 1 1 calc R . .
H39C H 1.3576 0.0011 0.1228 0.213 Uiso 1 1 calc R . .
H39B H 1.2853 0.0491 0.0892 0.213 Uiso 1 1 calc R . .
C40 C 0.9953(10) 0.3056(6) 0.2329(4) 0.068(2) Uani 1 1 d U . .
H40B H 1.0029 0.3203 0.2621 0.082 Uiso 1 1 calc R . .
H40A H 0.9139 0.2936 0.2252 0.082 Uiso 1 1 calc R . .
C41 C 1.0335(9) 0.3653(6) 0.2064(3) 0.060(2) Uani 1 1 d U . .
H41A H 0.9830 0.4078 0.2085 0.071 Uiso 1 1 calc R . .
H41B H 1.1129 0.3797 0.2156 0.071 Uiso 1 1 calc R . .
C42 C 1.0842(7) 0.3903(5) 0.1362(3) 0.0458(19) Uani 1 1 d U . .
H42A H 1.1025 0.3642 0.1111 0.055 Uiso 1 1 calc R . .
H42B H 1.1574 0.4072 0.1503 0.055 Uiso 1 1 calc R . .
C43 C 1.0107(7) 0.4551(5) 0.1240(3) 0.0438(18) Uani 1 1 d U . .
H43A H 0.9800 0.4774 0.1484 0.053 Uiso 1 1 calc R . .
H43B H 1.0559 0.4918 0.1102 0.053 Uiso 1 1 calc R . .
C44 C 0.6593(8) 0.3393(5) 0.0282(3) 0.056(2) Uani 1 1 d U . .
H44C H 0.6532 0.3578 0.0000 0.083 Uiso 1 1 calc R . .
H44A H 0.5883 0.3497 0.0411 0.083 Uiso 1 1 calc R . .
H44B H 0.6718 0.2870 0.0278 0.083 Uiso 1 1 calc R . .
C45 C 0.7463(7) 0.4455(5) 0.0568(2) 0.0410(17) Uani 1 1 d U . .
C46 C 0.8395(7) 0.4768(5) 0.0817(2) 0.0410(17) Uani 1 1 d U . .
C47 C 0.8435(8) 0.5501(5) 0.0888(3) 0.0454(19) Uani 1 1 d U . .
H47 H 0.9059 0.5706 0.1051 0.054 Uiso 1 1 calc R . .
C48 C 0.7530(8) 0.5952(5) 0.0713(3) 0.0431(18) Uani 1 1 d U . .
C49 C 0.6613(8) 0.5635(5) 0.0473(3) 0.0469(18) Uani 1 1 d U . .
C50 C 0.6579(8) 0.4886(5) 0.0400(3) 0.0439(19) Uani 1 1 d U . .
H50 H 0.5956 0.4678 0.0236 0.053 Uiso 1 1 calc R . .
C51 C 0.5790(9) 0.6738(5) 0.0376(3) 0.057(2) Uani 1 1 d U . .
H51 H 0.5158 0.7021 0.0269 0.068 Uiso 1 1 calc R . .
C52 C 0.7530(8) 0.6720(5) 0.0747(3) 0.0477(19) Uani 1 1 d U . .
C53 C 0.8621(9) 0.7830(5) 0.0970(3) 0.057(2) Uani 1 1 d U . .
C54 C 0.9312(9) 0.8084(5) 0.1300(3) 0.060(2) Uani 1 1 d U . .
H54 H 0.9609 0.7761 0.1508 0.072 Uiso 1 1 calc R . .
C55 C 0.9571(11) 0.8807(6) 0.1328(4) 0.072(3) Uani 1 1 d U . .
C56 C 0.9108(12) 0.9289(6) 0.1035(4) 0.083(3) Uani 1 1 d U . .
C57 C 0.8446(12) 0.9034(7) 0.0707(4) 0.085(3) Uani 1 1 d U . .
H57 H 0.8160 0.9357 0.0497 0.102 Uiso 1 1 calc R . .
C58 C 0.8180(11) 0.8296(6) 0.0677(4) 0.075(3) Uani 1 1 d U . .
H58 H 0.7694 0.8122 0.0451 0.090 Uiso 1 1 calc R . .
Cl2A Cl 0.4038(16) 0.0710(8) 0.0082(5) 0.113(2) Uani 0.366(13) 1 d PDU A 2
F1A F 0.557(2) 0.0370(8) 0.0814(8) 0.083(3) Uani 0.43(2) 1 d PDU A 2

loop_
_atom_site_aniso_label
_atom_site_aniso_U_11
_atom_site_aniso_U_22
_atom_site_aniso_U_33
_atom_site_aniso_U_23
_atom_site_aniso_U_13
_atom_site_aniso_U_12
Ru1 0.0452(4) 0.0350(4) 0.0559(5) -0.0050(3) -0.0053(3) 0.0024(3)
Ru2 0.0421(4) 0.0378(4) 0.0814(6) 0.0153(4) -0.0097(4) -0.0058(3)
Cl1 0.0424(12) 0.0509(13) 0.0714(16) -0.0035(11) -0.0025(11) 0.0015(10)
Cl2 0.142(5) 0.084(4) 0.109(4) -0.039(3) -0.018(3) 0.036(3)
Cl3 0.0418(12) 0.0599(15) 0.0730(16) 0.0141(12) -0.0068(11) -0.0048(11)
Cl4 0.149(3) 0.069(2) 0.108(3) 0.0029(18) -0.042(2) -0.043(2)
P1 0.0550(15) 0.0639(16) 0.0658(16) 0.0134(13) 0.0051(12) 0.0094(13)
P2 0.0654(17) 0.0622(17) 0.087(2) -0.0221(15) -0.0167(15) 0.0052(14)
F1 0.090(5) 0.064(4) 0.093(5) -0.006(4) -0.007(4) 0.022(4)
F2 0.134(5) 0.057(4) 0.115(5) 0.001(4) -0.018(4) -0.025(4)
F3 0.068(4) 0.119(5) 0.104(5) 0.017(4) 0.014(3) 0.017(4)
F4 0.110(5) 0.071(4) 0.112(5) 0.006(4) -0.022(4) 0.016(4)
F5 0.086(4) 0.087(4) 0.079(4) 0.005(3) -0.011(3) 0.005(3)
F6 0.112(5) 0.078(4) 0.110(5) 0.026(4) -0.005(4) -0.010(4)
F7 0.098(4) 0.103(4) 0.072(4) 0.002(3) -0.007(3) 0.023(4)
F8 0.091(4) 0.135(5) 0.124(5) 0.025(5) 0.019(4) 0.014(4)
F9 0.075(4) 0.140(5) 0.119(5) -0.022(4) 0.005(4) -0.010(4)
F10 0.154(6) 0.078(4) 0.132(5) -0.025(4) -0.037(5) 0.017(4)
F11 0.123(5) 0.103(5) 0.092(4) -0.018(4) -0.023(4) -0.016(4)
F12 0.112(5) 0.070(4) 0.104(5) -0.008(4) -0.023(4) -0.015(4)
F13 0.101(4) 0.075(4) 0.095(4) -0.010(3) -0.030(4) 0.008(3)
F14 0.099(5) 0.166(6) 0.154(6) -0.056(5) 0.014(5) 0.023(5)
O1 0.052(3) 0.039(3) 0.052(3) -0.006(3) -0.012(3) 0.002(3)
O2 0.054(3) 0.043(3) 0.059(3) -0.002(3) -0.005(3) 0.008(3)
O3 0.054(3) 0.039(3) 0.050(3) -0.005(2) -0.003(3) -0.001(3)
O4 0.050(3) 0.036(3) 0.047(3) 0.000(2) -0.008(2) -0.003(3)
N1 0.049(4) 0.044(4) 0.048(4) -0.007(3) 0.001(3) -0.002(3)
N2 0.038(3) 0.037(3) 0.047(3) -0.007(3) 0.000(3) 0.001(3)
N3 0.051(4) 0.044(3) 0.046(4) -0.004(3) -0.005(3) 0.001(3)
N4 0.055(4) 0.040(3) 0.051(4) -0.001(3) 0.001(3) -0.001(3)
N5 0.058(4) 0.043(4) 0.054(4) -0.003(3) -0.005(3) 0.004(3)
N6 0.062(5) 0.071(5) 0.072(5) 0.024(4) 0.004(4) -0.011(4)
N7 0.037(3) 0.047(4) 0.046(4) 0.004(3) 0.000(3) -0.006(3)
N8 0.058(4) 0.053(4) 0.058(4) -0.007(3) -0.007(3) 0.001(3)
N9 0.056(4) 0.049(4) 0.049(4) 0.000(3) -0.003(3) 0.000(3)
N10 0.053(4) 0.038(3) 0.048(4) -0.003(3) -0.005(3) -0.001(3)
C1 0.089(6) 0.070(6) 0.093(6) -0.004(5) -0.034(5) 0.004(5)
C2 0.075(5) 0.044(4) 0.074(5) 0.006(4) -0.020(4) 0.003(4)
C3 0.086(5) 0.046(4) 0.068(5) 0.012(4) -0.005(4) 0.009(4)
C4 0.072(5) 0.048(4) 0.077(5) 0.011(4) 0.010(4) -0.001(4)
C5 0.074(5) 0.043(4) 0.079(5) 0.007(4) -0.001(4) -0.006(4)
C6 0.067(5) 0.038(4) 0.074(5) -0.002(4) -0.006(4) 0.008(4)
C7 0.061(5) 0.039(4) 0.079(5) 0.002(4) -0.015(4) 0.008(4)
C8 0.086(5) 0.056(4) 0.100(5) 0.005(4) -0.001(5) -0.017(4)
C9 0.085(6) 0.061(5) 0.104(6) -0.003(5) -0.007(5) -0.011(5)
C10 0.108(7) 0.082(6) 0.117(7) 0.005(6) 0.002(6) -0.019(6)
C11 0.053(4) 0.049(4) 0.052(4) -0.002(4) 0.003(4) -0.003(4)
C12 0.053(4) 0.046(4) 0.055(4) 0.000(4) 0.004(4) -0.001(4)
C13 0.042(4) 0.041(4) 0.051(4) -0.003(3) -0.001(3) 0.003(3)
C14 0.045(4) 0.043(4) 0.055(4) -0.005(3) -0.007(3) 0.010(3)
C15 0.054(5) 0.049(4) 0.057(5) 0.000(4) -0.006(4) 0.008(4)
C16 0.048(4) 0.036(3) 0.042(4) -0.008(3) 0.006(3) 0.005(3)
C17 0.047(4) 0.037(3) 0.038(4) -0.010(3) 0.001(3) -0.003(3)
C18 0.049(4) 0.045(4) 0.039(4) -0.001(3) 0.002(3) 0.001(3)
C19 0.049(4) 0.040(4) 0.034(3) -0.002(3) 0.001(3) 0.006(3)
C20 0.047(4) 0.046(4) 0.035(3) -0.003(3) 0.000(3) 0.001(3)
C21 0.047(4) 0.043(4) 0.040(4) 0.000(3) 0.005(3) 0.001(3)
C22 0.054(4) 0.045(4) 0.055(4) -0.006(4) 0.001(4) 0.000(4)
C23 0.053(4) 0.045(4) 0.042(4) 0.001(3) 0.005(3) 0.002(3)
C24 0.059(4) 0.041(4) 0.058(4) -0.001(3) 0.000(4) 0.006(4)
C25 0.078(5) 0.057(5) 0.069(5) -0.011(4) -0.009(4) 0.014(4)
C26 0.097(6) 0.072(5) 0.085(5) -0.017(5) -0.013(5) 0.017(5)
C27 0.091(5) 0.062(4) 0.088(5) -0.010(4) -0.011(4) 0.021(4)
C28 0.069(5) 0.058(5) 0.075(5) -0.003(4) -0.011(4) 0.011(4)
C29 0.064(5) 0.045(4) 0.065(5) 0.000(4) -0.003(4) 0.005(4)
C30 0.080(6) 0.072(6) 0.104(6) -0.005(5) -0.024(5) 0.009(5)
C31 0.072(5) 0.054(4) 0.086(5) -0.010(4) -0.015(4) -0.001(4)
C32 0.064(5) 0.063(5) 0.090(5) 0.003(4) -0.006(4) -0.023(4)
C33 0.080(5) 0.061(5) 0.103(6) 0.011(5) -0.008(5) -0.012(5)
C34 0.081(5) 0.073(5) 0.112(5) -0.008(5) -0.003(5) 0.002(5)
C35 0.082(5) 0.063(5) 0.092(6) -0.016(5) 0.004(5) -0.014(5)
C36 0.088(5) 0.063(5) 0.088(5) -0.015(5) -0.002(5) -0.015(5)
C37 0.111(6) 0.102(6) 0.139(6) -0.006(5) 0.003(5) -0.003(5)
C38 0.123(7) 0.110(7) 0.142(8) -0.003(7) -0.012(7) 0.007(6)
C39 0.136(8) 0.125(8) 0.165(8) -0.005(7) 0.010(7) 0.008(7)
C40 0.063(5) 0.073(5) 0.069(5) 0.012(4) 0.001(4) -0.008(4)
C41 0.059(4) 0.063(5) 0.057(4) -0.001(4) 0.008(4) -0.005(4)
C42 0.043(4) 0.045(4) 0.049(4) 0.005(3) -0.002(3) -0.007(3)
C43 0.048(4) 0.042(4) 0.042(4) 0.004(3) 0.004(3) -0.007(3)
C44 0.058(5) 0.048(4) 0.060(5) -0.003(4) -0.004(4) -0.009(4)
C45 0.048(4) 0.040(4) 0.036(3) -0.005(3) 0.008(3) -0.002(3)
C46 0.046(4) 0.040(4) 0.037(4) 0.001(3) 0.003(3) -0.001(3)
C47 0.049(4) 0.048(4) 0.039(4) -0.002(3) 0.000(3) -0.005(4)
C48 0.051(4) 0.041(4) 0.037(4) 0.005(3) 0.004(3) 0.000(3)
C49 0.051(4) 0.047(4) 0.043(4) -0.003(3) -0.002(3) -0.001(3)
C50 0.046(4) 0.047(4) 0.040(4) -0.003(3) 0.012(3) -0.004(3)
C51 0.062(4) 0.054(4) 0.053(4) -0.004(4) -0.004(4) 0.002(4)
C52 0.059(4) 0.044(4) 0.040(4) 0.003(3) 0.003(3) 0.001(3)
C53 0.059(4) 0.053(4) 0.057(4) 0.006(4) -0.001(4) -0.005(4)
C54 0.069(5) 0.049(4) 0.061(5) 0.005(4) -0.005(4) -0.009(4)
C55 0.084(5) 0.059(5) 0.072(5) 0.003(4) -0.008(4) -0.012(4)
C56 0.102(5) 0.055(4) 0.088(5) 0.003(4) -0.010(4) -0.020(4)
C57 0.102(6) 0.066(5) 0.085(5) 0.012(5) -0.016(5) -0.013(5)
C58 0.087(5) 0.063(5) 0.072(5) 0.012(4) -0.008(4) -0.012(5)
Cl2A 0.142(5) 0.084(4) 0.109(4) -0.039(3) -0.018(3) 0.036(3)
F1A 0.090(5) 0.064(4) 0.093(5) -0.006(4) -0.007(4) 0.022(4)

loop_
_atom_type_symbol
_atom_type_description
_atom_type_scat_dispersion_real
_atom_type_scat_dispersion_imag
_atom_type_scat_source
C C 0.0033 0.0016 'International Tables Vol C Tables 4.2.6.8 and 6.1.1.4'
H H 0.0000 0.0000 'International Tables Vol C Tables 4.2.6.8 and 6.1.1.4'
N N 0.0061 0.0033 'International Tables Vol C Tables 4.2.6.8 and 6.1.1.4'
O O 0.0106 0.0060 'International Tables Vol C Tables 4.2.6.8 and 6.1.1.4'
F F 0.0171 0.0103 'International Tables Vol C Tables 4.2.6.8 and 6.1.1.4'
P P 0.1023 0.0942 'International Tables Vol C Tables 4.2.6.8 and 6.1.1.4'
Cl Cl 0.1484 0.1585 'International Tables Vol C Tables 4.2.6.8 and 6.1.1.4'
Ru Ru -1.2594 0.8363 'International Tables Vol C Tables 4.2.6.8 and 6.1.1.4'

loop_
_geom_angle_atom_site_label_1
_geom_angle_atom_site_label_2
_geom_angle_atom_site_label_3
_geom_angle
N1 Ru1 C4 147.5(4)
N1 Ru1 N2 79.4(3)
C4 Ru1 N2 131.9(4)
N1 Ru1 C6 91.2(4)
C4 Ru1 C6 67.2(4)
N2 Ru1 C6 146.8(3)
N1 Ru1 C7 97.4(4)
C4 Ru1 C7 80.5(4)
N2 Ru1 C7 111.5(3)
C6 Ru1 C7 37.8(4)
N1 Ru1 C5 111.8(4)
C4 Ru1 C5 37.3(4)
N2 Ru1 C5 168.9(4)
C6 Ru1 C5 37.1(4)
C7 Ru1 C5 67.9(4)
N1 Ru1 C3 164.8(4)
C4 Ru1 C3 38.0(4)
N2 Ru1 C3 101.3(3)
C6 Ru1 C3 80.1(4)
C7 Ru1 C3 68.1(4)
C5 Ru1 C3 68.0(4)
N1 Ru1 C2 127.6(4)
C4 Ru1 C2 68.3(4)
N2 Ru1 C2 92.4(3)
C6 Ru1 C2 68.3(4)
C7 Ru1 C2 38.2(4)
C5 Ru1 C2 80.6(4)
C3 Ru1 C2 37.5(4)
N1 Ru1 Cl1 84.9(2)
C4 Ru1 Cl1 88.7(3)
N2 Ru1 Cl1 85.1(2)
C6 Ru1 Cl1 126.0(3)
C7 Ru1 Cl1 163.3(3)
C5 Ru1 Cl1 95.9(3)
C3 Ru1 Cl1 110.3(3)
C2 Ru1 Cl1 146.5(3)
N6 Ru2 C32 94.4(4)
N6 Ru2 N7 78.5(3)
C32 Ru2 N7 115.0(4)
N6 Ru2 C33 93.7(4)
C32 Ru2 C33 39.4(4)
N7 Ru2 C33 153.3(4)
N6 Ru2 C35 158.1(4)
C32 Ru2 C35 79.3(5)
N7 Ru2 C35 123.2(4)
C33 Ru2 C35 68.0(5)
N6 Ru2 C34 120.8(5)
C32 Ru2 C34 69.7(5)
N7 Ru2 C34 160.4(5)
C33 Ru2 C34 38.7(5)
C35 Ru2 C34 37.3(5)
N6 Ru2 C36 157.8(4)
C32 Ru2 C36 67.4(5)
N7 Ru2 C36 97.3(4)
C33 Ru2 C36 80.2(5)
C35 Ru2 C36 34.8(4)
C34 Ru2 C36 66.1(5)
N6 Ru2 C31 120.6(4)
C32 Ru2 C31 37.7(4)
N7 Ru2 C31 92.3(3)
C33 Ru2 C31 69.5(4)
C35 Ru2 C31 65.6(5)
C34 Ru2 C31 80.7(5)
C36 Ru2 C31 37.3(4)
N6 Ru2 Cl3 85.6(2)
C32 Ru2 Cl3 158.4(3)
N7 Ru2 Cl3 86.3(2)
C33 Ru2 Cl3 118.9(3)
C35 Ru2 Cl3 92.7(3)
C34 Ru2 Cl3 91.8(4)
C36 Ru2 Cl3 116.1(4)
C31 Ru2 Cl3 153.0(4)
F3 P1 F4 92.4(5)
F3 P1 F7 90.5(4)
F4 P1 F7 93.4(4)
F3 P1 F6 89.4(5)
F4 P1 F6 178.3(5)
F7 P1 F6 86.9(4)
F3 P1 F5 91.0(4)
F4 P1 F5 88.0(4)
F7 P1 F5 177.9(4)
F6 P1 F5 91.6(4)
F3 P1 F8 176.7(5)
F4 P1 F8 90.7(5)
F7 P1 F8 90.4(5)
F6 P1 F8 87.6(5)
F5 P1 F8 88.0(4)
F9 P2 F12 95.7(5)
F9 P2 F10 91.0(6)
F12 P2 F10 173.0(6)
F9 P2 F14 174.7(6)
F12 P2 F14 89.5(5)
F10 P2 F14 83.9(6)
F9 P2 F11 89.1(5)
F12 P2 F11 91.8(4)
F10 P2 F11 86.1(5)
F14 P2 F11 91.9(5)
F9 P2 F13 90.3(5)
F12 P2 F13 90.2(4)
F10 P2 F13 91.9(5)
F14 P2 F13 88.5(5)
F11 P2 F13 178.0(5)
C17 O1 C14 117.6(7)
C16 O2 C15 116.6(7)
C45 O3 C44 116.7(7)
C46 O4 C43 117.0(6)
C11 N1 Ru1 110.1(5)
C11 N1 H1 120.0
Ru1 N1 H1 39.5
C11 N1 H1A 120.0
Ru1 N1 H1A 115.3
H1 N1 H1A 120.0
C12 N2 C13 112.1(7)
C12 N2 Ru1 111.1(5)
C13 N2 Ru1 115.7(5)
C12 N2 H2 105.7
C13 N2 H2 105.7
Ru1 N2 H2 105.7
C22 N3 C20 115.6(8)
C23 N4 C22 116.9(8)
C23 N5 C24 128.6(8)
C23 N5 H5 115.7
C24 N5 H5 115.7
C40 N6 Ru2 110.5(7)
C40 N6 H2A 120.0
Ru2 N6 H2A 41.3
C40 N6 H6A 120.0
Ru2 N6 H6A 113.7
H2A N6 H6A 120.0
C41 N7 C42 112.3(7)
C41 N7 Ru2 109.6(6)
C42 N7 Ru2 115.8(5)
C41 N7 H7A 106.1
C42 N7 H7A 106.2
Ru2 N7 H7A 106.2
C51 N8 C49 115.2(8)
C52 N9 C51 117.6(8)
C52 N10 C53 127.3(8)
C52 N10 H10 116.4
C53 N10 H10 116.3
C2 C1 H1D 109.5
C2 C1 H1C 109.5
H1D C1 H1C 109.5
C2 C1 H1B 109.5
H1D C1 H1B 109.5
H1C C1 H1B 109.5
C3 C2 C7 118.4(10)
C3 C2 C1 121.3(11)
C7 C2 C1 120.3(11)
C3 C2 Ru1 70.6(6)
C7 C2 Ru1 69.8(6)
C1 C2 Ru1 129.1(8)
C2 C3 C4 119.8(11)
C2 C3 Ru1 71.9(6)
C4 C3 Ru1 69.7(6)
C2 C3 H3 120.1
C4 C3 H3 120.1
Ru1 C3 H3 131.0
C5 C4 C3 121.4(11)
C5 C4 Ru1 72.6(6)
C3 C4 Ru1 72.3(6)
C5 C4 H4 119.3
C3 C4 H4 119.3
Ru1 C4 H4 128.1
C6 C5 C4 119.0(10)
C6 C5 C8 121.5(11)
C4 C5 C8 119.2(11)
C6 C5 Ru1 70.4(6)
C4 C5 Ru1 70.1(6)
C8 C5 Ru1 126.1(8)
C5 C6 C7 121.8(11)
C5 C6 Ru1 72.4(6)
C7 C6 Ru1 71.6(6)
C5 C6 H6 119.1
C7 C6 H6 119.1
Ru1 C6 H6 129.3
C6 C7 C2 119.6(11)
C6 C7 Ru1 70.6(6)
C2 C7 Ru1 72.1(6)
C6 C7 H7 120.2
C2 C7 H7 120.2
Ru1 C7 H7 129.6
C9 C8 C10 112.6(11)
C9 C8 C5 114.5(11)
C10 C8 C5 107.6(11)
C9 C8 H8 107.3
C10 C8 H8 107.3
C5 C8 H8 107.3
C8 C9 H9B 109.5
C8 C9 H9C 109.5
H9B C9 H9C 109.5
C8 C9 H9A 109.5
H9B C9 H9A 109.5
H9C C9 H9A 109.5
C8 C10 H10A 109.5
C8 C10 H10C 109.5
H10A C10 H10C 109.5
C8 C10 H10B 109.5
H10A C10 H10B 109.5
H10C C10 H10B 109.5
N1 C11 C12 109.0(8)
N1 C11 H11A 109.9
C12 C11 H11A 109.9
N1 C11 H11B 109.9
C12 C11 H11B 109.9
H11A C11 H11B 108.3
N2 C12 C11 107.4(7)
N2 C12 H12B 110.2
C11 C12 H12B 110.2
N2 C12 H12A 110.2
C11 C12 H12A 110.2
H12B C12 H12A 108.5
N2 C13 C14 115.0(7)
N2 C13 H13A 108.5
C14 C13 H13A 108.5
N2 C13 H13B 108.5
C14 C13 H13B 108.5
H13A C13 H13B 107.5
O1 C14 C13 105.9(7)
O1 C14 H14A 110.5
C13 C14 H14A 110.5
O1 C14 H14B 110.5
C13 C14 H14B 110.5
H14A C14 H14B 108.7
O2 C15 H15B 109.5
O2 C15 H15C 109.5
H15B C15 H15C 109.5
O2 C15 H15A 109.5
H15B C15 H15A 109.5
H15C C15 H15A 109.5
O2 C16 C21 124.8(8)
O2 C16 C17 113.6(7)
C21 C16 C17 121.5(8)
O1 C17 C18 124.5(8)
O1 C17 C16 115.7(7)
C18 C17 C16 119.9(8)
C17 C18 C19 120.6(8)
C17 C18 H18 119.7
C19 C18 H18 119.7
C18 C19 C23 125.3(8)
C18 C19 C20 118.9(8)
C23 C19 C20 115.8(8)
N3 C20 C21 119.3(8)
N3 C20 C19 121.4(8)
C21 C20 C19 119.3(8)
C16 C21 C20 119.8(8)
C16 C21 H21 120.1
C20 C21 H21 120.1
N3 C22 N4 128.6(9)
N3 C22 H22 115.7
N4 C22 H22 115.7
N4 C23 N5 118.8(8)
N4 C23 C19 121.6(8)
N5 C23 C19 119.6(8)
C25 C24 C29 119.6(9)
C25 C24 N5 122.4(9)
C29 C24 N5 117.9(9)
C26 C25 C24 119.5(10)
C26 C25 H25 120.3
C24 C25 H25 120.3
C25 C26 C27 121.1(10)
C25 C26 Cl2A 119.6(10)
C27 C26 Cl2A 115.2(10)
C25 C26 Cl2 117.9(10)
C27 C26 Cl2 119.9(9)
Cl2A C26 Cl2 31.0(6)
F1 C27 F1A 32.5(9)
F1 C27 C28 123.2(12)
F1A C27 C28 112.8(14)
F1 C27 C26 116.7(12)
F1A C27 C26 124.2(13)
C28 C27 C26 118.8(9)
C29 C28 C27 120.2(10)
C29 C28 H28 119.9
C27 C28 H28 119.9
C28 C29 C24 120.7(10)
C28 C29 H29 119.6
C24 C29 H29 119.6
C31 C30 H30A 109.5
C31 C30 H30C 109.5
H30A C30 H30C 109.5
C31 C30 H30B 109.5
H30A C30 H30B 109.5
H30C C30 H30B 109.5
C36 C31 C32 118.3(12)
C36 C31 C30 120.7(12)
C32 C31 C30 121.0(12)
C36 C31 Ru2 71.3(7)
C32 C31 Ru2 69.6(6)
C30 C31 Ru2 128.3(8)
C31 C32 C33 120.4(12)
C31 C32 Ru2 72.7(6)
C33 C32 Ru2 70.8(6)
C31 C32 H32 119.8
C33 C32 H32 119.8
Ru2 C32 H32 129.1
C34 C33 C32 117.2(12)
C34 C33 Ru2 71.1(7)
C32 C33 Ru2 69.7(6)
C34 C33 H33 121.4
C32 C33 H33 121.4
Ru2 C33 H33 130.0
C35 C34 C33 117.7(13)
C35 C34 C37 123.4(14)
C33 C34 C37 118.9(13)
C35 C34 Ru2 70.9(8)
C33 C34 Ru2 70.1(7)
C37 C34 Ru2 130.0(10)
C36 C35 C34 124.5(14)
C36 C35 Ru2 73.5(8)
C34 C35 Ru2 71.8(8)
C36 C35 H35 117.8
C34 C35 H35 117.8
Ru2 C35 H35 129.8
C35 C36 C31 121.9(14)
C35 C36 Ru2 71.7(8)
C31 C36 Ru2 71.4(7)
C35 C36 H36 119.1
C31 C36 H36 119.1
Ru2 C36 H36 130.6
C38 C37 C34 113.5(15)
C38 C37 C39 115.9(15)
C34 C37 C39 106.7(13)
C38 C37 H37 106.7
C34 C37 H37 106.7
C39 C37 H37 106.7
C37 C38 H38B 109.5
C37 C38 H38C 109.5
H38B C38 H38C 109.5
C37 C38 H38A 109.5
H38B C38 H38A 109.5
H38C C38 H38A 109.5
C37 C39 H39A 109.5
C37 C39 H39C 109.5
H39A C39 H39C 109.5
C37 C39 H39B 109.5
H39A C39 H39B 109.5
H39C C39 H39B 109.5
N6 C40 C41 107.5(9)
N6 C40 H40B 110.2
C41 C40 H40B 110.2
N6 C40 H40A 110.2
C41 C40 H40A 110.2
H40B C40 H40A 108.5
N7 C41 C40 108.4(9)
N7 C41 H41A 110.0
C40 C41 H41A 110.0
N7 C41 H41B 110.0
C40 C41 H41B 110.0
H41A C41 H41B 108.4
N7 C42 C43 113.3(7)
N7 C42 H42A 108.9
C43 C42 H42A 108.9
N7 C42 H42B 108.9
C43 C42 H42B 108.9
H42A C42 H42B 107.7
O4 C43 C42 105.8(7)
O4 C43 H43A 110.6
C42 C43 H43A 110.6
O4 C43 H43B 110.6
C42 C43 H43B 110.6
H43A C43 H43B 108.7
O3 C44 H44C 109.5
O3 C44 H44A 109.5
H44C C44 H44A 109.5
O3 C44 H44B 109.5
H44C C44 H44B 109.5
H44A C44 H44B 109.5
O3 C45 C50 124.9(8)
O3 C45 C46 114.9(8)
C50 C45 C46 120.2(8)
O4 C46 C47 125.4(8)
O4 C46 C45 114.0(7)
C47 C46 C45 120.6(8)
C46 C47 C48 119.6(8)
C46 C47 H47 120.2
C48 C47 H47 120.2
C49 C48 C52 117.0(8)
C49 C48 C47 119.1(8)
C52 C48 C47 123.8(8)
N8 C49 C48 121.3(8)
N8 C49 C50 117.7(8)
C48 C49 C50 121.0(8)
C45 C50 C49 119.3(8)
C45 C50 H50 120.3
C49 C50 H50 120.3
N8 C51 N9 128.6(10)
N8 C51 H51 115.7
N9 C51 H51 115.7
N9 C52 N10 119.7(8)
N9 C52 C48 120.0(9)
N10 C52 C48 120.3(8)
C58 C53 C54 120.0(10)
C58 C53 N10 122.9(9)
C54 C53 N10 117.1(9)
C55 C54 C53 119.8(10)
C55 C54 H54 120.1
C53 C54 H54 120.1
C54 C55 C56 120.7(11)
C54 C55 Cl4 120.3(9)
C56 C55 Cl4 118.9(9)
F2 C56 C57 121.3(12)
F2 C56 C55 119.5(11)
C57 C56 C55 119.2(11)
C56 C57 C58 120.3(12)
C56 C57 H57 119.8
C58 C57 H57 119.8
C53 C58 C57 119.9(11)
C53 C58 H58 120.0
C57 C58 H58 120.0

loop_
_geom_bond_atom_site_label_1
_geom_bond_atom_site_label_2
_geom_bond_distance
Ru1 N1 2.123(8)
Ru1 C4 2.162(11)
Ru1 N2 2.164(7)
Ru1 C6 2.168(10)
Ru1 C7 2.182(10)
Ru1 C5 2.194(10)
Ru1 C3 2.196(11)
Ru1 C2 2.212(10)
Ru1 Cl1 2.401(2)
Ru2 N6 2.138(9)
Ru2 C32 2.156(10)
Ru2 N7 2.169(7)
Ru2 C33 2.170(12)
Ru2 C35 2.173(13)
Ru2 C34 2.184(13)
Ru2 C36 2.194(13)
Ru2 C31 2.196(11)
Ru2 Cl3 2.404(2)
Cl2 C26 1.783(12)
Cl4 C55 1.745(12)
P1 F3 1.546(7)
P1 F4 1.562(8)
P1 F7 1.580(7)
P1 F6 1.591(8)
P1 F5 1.596(7)
P1 F8 1.597(8)
P2 F9 1.515(8)
P2 F12 1.543(8)
P2 F10 1.564(8)
P2 F14 1.574(9)
P2 F11 1.575(8)
P2 F13 1.600(8)
F1 C27 1.376(14)
F2 C56 1.336(13)
O1 C17 1.354(10)
O1 C14 1.423(10)
O2 C16 1.358(10)
O2 C15 1.431(10)
O3 C45 1.350(10)
O3 C44 1.436(10)
O4 C46 1.356(10)
O4 C43 1.429(10)
N1 C11 1.477(12)
N1 H1 0.8800
N1 H1A 0.8800
N2 C12 1.467(11)
N2 C13 1.484(11)
N2 H2 0.8600
N3 C22 1.322(11)
N3 C20 1.367(11)
N4 C23 1.332(11)
N4 C22 1.338(12)
N5 C23 1.384(11)
N5 C24 1.396(12)
N5 H5 0.8600
N6 C40 1.453(14)
N6 H2A 0.8800
N6 H6A 0.8800
N7 C41 1.471(12)
N7 C42 1.487(11)
N7 H7A 0.8599
N8 C51 1.305(12)
N8 C49 1.382(12)
N9 C52 1.335(12)
N9 C51 1.336(12)
N10 C52 1.353(11)
N10 C53 1.434(12)
N10 H10 0.8601
C1 C2 1.509(15)
C1 H1D 0.9800
C1 H1C 0.9800
C1 H1B 0.9800
C2 C3 1.418(16)
C2 C7 1.437(15)
C3 C4 1.420(15)
C3 H3 0.9500
C4 C5 1.393(15)
C4 H4 0.9500
C5 C6 1.389(15)
C5 C8 1.561(16)
C6 C7 1.408(14)
C6 H6 0.9500
C7 H7 0.9500
C8 C9 1.472(17)
C8 C10 1.519(17)
C8 H8 1.0000
C9 H9B 0.9800
C9 H9C 0.9800
C9 H9A 0.9800
C10 H10A 0.9800
C10 H10C 0.9800
C10 H10B 0.9800
C11 C12 1.515(13)
C11 H11A 0.9900
C11 H11B 0.9900
C12 H12B 0.9900
C12 H12A 0.9900
C13 C14 1.504(12)
C13 H13A 0.9900
C13 H13B 0.9900
C14 H14A 0.9900
C14 H14B 0.9900
C15 H15B 0.9800
C15 H15C 0.9800
C15 H15A 0.9800
C16 C21 1.363(12)
C16 C17 1.423(12)
C17 C18 1.361(12)
C18 C19 1.423(12)
C18 H18 0.9500
C19 C23 1.426(12)
C19 C20 1.433(12)
C20 C21 1.416(12)
C21 H21 0.9500
C22 H22 0.9500
C24 C25 1.388(14)
C24 C29 1.392(13)
C25 C26 1.374(15)
C25 H25 0.9500
C26 C27 1.393(16)
C26 Cl2A 1.735(14)
C27 F1A 1.378(16)
C27 C28 1.392(15)
C28 C29 1.364(14)
C28 H28 0.9500
C29 H29 0.9500
C30 C31 1.509(16)
C30 H30A 0.9800
C30 H30C 0.9800
C30 H30B 0.9800
C31 C36 1.403(17)
C31 C32 1.408(16)
C32 C33 1.460(16)
C32 H32 0.9500
C33 C34 1.444(18)
C33 H33 0.9500
C34 C35 1.393(18)
C34 C37 1.56(2)
C35 C36 1.306(17)
C35 H35 0.9500
C36 H36 0.9500
C37 C38 1.51(2)
C37 C39 1.62(2)
C37 H37 1.0000
C38 H38B 0.9800
C38 H38C 0.9800
C38 H38A 0.9800
C39 H39A 0.9800
C39 H39C 0.9800
C39 H39B 0.9800
C40 C41 1.492(14)
C40 H40B 0.9900
C40 H40A 0.9900
C41 H41A 0.9900
C41 H41B 0.9900
C42 C43 1.513(12)
C42 H42A 0.9900
C42 H42B 0.9900
C43 H43A 0.9900
C43 H43B 0.9900
C44 H44C 0.9800
C44 H44A 0.9800
C44 H44B 0.9800
C45 C50 1.385(12)
C45 C46 1.431(12)
C46 C47 1.376(12)
C47 C48 1.430(12)
C47 H47 0.9500
C48 C49 1.407(12)
C48 C52 1.428(12)
C49 C50 1.408(12)
C50 H50 0.9500
C51 H51 0.9500
C53 C58 1.361(14)
C53 C54 1.379(14)
C54 C55 1.373(14)
C54 H54 0.9500
C55 C56 1.387(16)
C56 C57 1.356(16)
C57 C58 1.403(16)
C57 H57 0.9500
C58 H58 0.9500

loop_
_geom_torsion_atom_site_label_1
_geom_torsion_atom_site_label_2
_geom_torsion_atom_site_label_3
_geom_torsion_atom_site_label_4
_geom_torsion
C4 Ru1 N1 C11 177.9(7)
N2 Ru1 N1 C11 -16.6(6)
C6 Ru1 N1 C11 131.4(6)
C7 Ru1 N1 C11 94.0(6)
C5 Ru1 N1 C11 163.1(6)
C3 Ru1 N1 C11 77.3(15)
C2 Ru1 N1 C11 68.2(7)
Cl1 Ru1 N1 C11 -102.6(6)
N1 Ru1 N2 C12 -12.5(6)
C4 Ru1 N2 C12 157.1(6)
C6 Ru1 N2 C12 -88.0(8)
C7 Ru1 N2 C12 -106.3(6)
C5 Ru1 N2 C12 168.8(17)
C3 Ru1 N2 C12 -177.0(6)
C2 Ru1 N2 C12 -140.3(6)
Cl1 Ru1 N2 C12 73.2(6)
N1 Ru1 N2 C13 -141.8(6)
C4 Ru1 N2 C13 27.8(8)
C6 Ru1 N2 C13 142.7(7)
C7 Ru1 N2 C13 124.4(6)
C5 Ru1 N2 C13 39(2)
C3 Ru1 N2 C13 53.6(7)
C2 Ru1 N2 C13 90.4(6)
Cl1 Ru1 N2 C13 -56.1(5)
C32 Ru2 N6 C40 -96.7(7)
N7 Ru2 N6 C40 18.0(7)
C33 Ru2 N6 C40 -136.2(7)
C35 Ru2 N6 C40 -168.6(10)
C34 Ru2 N6 C40 -165.5(7)
C36 Ru2 N6 C40 -63.2(14)
C31 Ru2 N6 C40 -67.9(8)
Cl3 Ru2 N6 C40 105.1(7)
N6 Ru2 N7 C41 12.2(6)
C32 Ru2 N7 C41 101.7(7)
C33 Ru2 N7 C41 87.3(11)
C35 Ru2 N7 C41 -164.9(6)
C34 Ru2 N7 C41 -158.8(12)
C36 Ru2 N7 C41 170.1(6)
C31 Ru2 N7 C41 133.0(7)
Cl3 Ru2 N7 C41 -74.1(6)
N6 Ru2 N7 C42 140.5(6)
C32 Ru2 N7 C42 -130.0(6)
C33 Ru2 N7 C42 -144.4(9)
C35 Ru2 N7 C42 -36.6(7)
C34 Ru2 N7 C42 -30.5(14)
C36 Ru2 N7 C42 -61.7(7)
C31 Ru2 N7 C42 -98.7(7)
Cl3 Ru2 N7 C42 54.2(5)
N1 Ru1 C2 C3 176.1(6)
C4 Ru1 C2 C3 29.2(6)
N2 Ru1 C2 C3 -105.5(6)
C6 Ru1 C2 C3 102.3(7)
C7 Ru1 C2 C3 131.8(9)
C5 Ru1 C2 C3 65.8(7)
Cl1 Ru1 C2 C3 -20.7(9)
N1 Ru1 C2 C7 44.3(8)
C4 Ru1 C2 C7 -102.6(7)
N2 Ru1 C2 C7 122.8(6)
C6 Ru1 C2 C7 -29.5(6)
C5 Ru1 C2 C7 -66.0(7)
C3 Ru1 C2 C7 -131.8(9)
Cl1 Ru1 C2 C7 -152.5(5)
N1 Ru1 C2 C1 -68.8(13)
C4 Ru1 C2 C1 144.3(13)
N2 Ru1 C2 C1 9.7(12)
C6 Ru1 C2 C1 -142.6(13)
C7 Ru1 C2 C1 -113.1(14)
C5 Ru1 C2 C1 -179.1(13)
C3 Ru1 C2 C1 115.1(14)
Cl1 Ru1 C2 C1 94.4(12)
C7 C2 C3 C4 0.1(14)
C1 C2 C3 C4 -177.2(10)
Ru1 C2 C3 C4 -52.6(8)
C7 C2 C3 Ru1 52.7(8)
C1 C2 C3 Ru1 -124.7(10)
N1 Ru1 C3 C2 -11.8(17)
C4 Ru1 C3 C2 -132.7(10)
N2 Ru1 C3 C2 79.1(6)
C6 Ru1 C3 C2 -67.2(6)
C7 Ru1 C3 C2 -29.8(6)
C5 Ru1 C3 C2 -103.8(7)
Cl1 Ru1 C3 C2 168.0(5)
N1 Ru1 C3 C4 120.9(13)
N2 Ru1 C3 C4 -148.2(6)
C6 Ru1 C3 C4 65.5(7)
C7 Ru1 C3 C4 102.9(7)
C5 Ru1 C3 C4 28.9(7)
C2 Ru1 C3 C4 132.7(10)
Cl1 Ru1 C3 C4 -59.3(7)
C2 C3 C4 C5 -2.1(15)
Ru1 C3 C4 C5 -55.7(9)
C2 C3 C4 Ru1 53.6(9)
N1 Ru1 C4 C5 -23.0(11)
N2 Ru1 C4 C5 176.3(6)
C6 Ru1 C4 C5 28.9(7)
C7 Ru1 C4 C5 65.8(7)
C3 Ru1 C4 C5 132.4(10)
C2 Ru1 C4 C5 103.6(7)
Cl1 Ru1 C4 C5 -101.4(7)
N1 Ru1 C4 C3 -155.3(7)
N2 Ru1 C4 C3 44.0(8)
C6 Ru1 C4 C3 -103.5(7)
C7 Ru1 C4 C3 -66.5(7)
C5 Ru1 C4 C3 -132.4(10)
C2 Ru1 C4 C3 -28.8(6)
Cl1 Ru1 C4 C3 126.2(6)
C3 C4 C5 C6 3.0(16)
Ru1 C4 C5 C6 -52.6(9)
C3 C4 C5 C8 176.6(9)
Ru1 C4 C5 C8 121.0(10)
C3 C4 C5 Ru1 55.6(9)
N1 Ru1 C5 C6 -60.6(7)
C4 Ru1 C5 C6 132.5(10)
N2 Ru1 C5 C6 118.1(18)
C7 Ru1 C5 C6 28.7(7)
C3 Ru1 C5 C6 103.1(7)
C2 Ru1 C5 C6 66.3(7)
Cl1 Ru1 C5 C6 -147.4(6)
N1 Ru1 C5 C4 166.9(6)
N2 Ru1 C5 C4 -14(2)
C6 Ru1 C5 C4 -132.5(10)
C7 Ru1 C5 C4 -103.8(8)
C3 Ru1 C5 C4 -29.4(7)
C2 Ru1 C5 C4 -66.2(7)
Cl1 Ru1 C5 C4 80.1(7)
N1 Ru1 C5 C8 54.7(11)
C4 Ru1 C5 C8 -112.2(13)
N2 Ru1 C5 C8 -126.6(17)
C6 Ru1 C5 C8 115.3(13)
C7 Ru1 C5 C8 144.0(12)
C3 Ru1 C5 C8 -141.6(12)
C2 Ru1 C5 C8 -178.5(11)
Cl1 Ru1 C5 C8 -32.1(11)
C4 C5 C6 C7 -1.8(16)
C8 C5 C6 C7 -175.2(9)
Ru1 C5 C6 C7 -54.2(9)
C4 C5 C6 Ru1 52.4(9)
C8 C5 C6 Ru1 -121.0(10)
N1 Ru1 C6 C5 126.0(7)
C4 Ru1 C6 C5 -29.0(7)
N2 Ru1 C6 C5 -161.9(6)
C7 Ru1 C6 C5 -133.4(10)
C3 Ru1 C6 C5 -66.4(7)
C2 Ru1 C6 C5 -103.6(8)
Cl1 Ru1 C6 C5 41.5(8)
N1 Ru1 C6 C7 -100.6(7)
C4 Ru1 C6 C7 104.4(8)
N2 Ru1 C6 C7 -28.5(10)
C5 Ru1 C6 C7 133.4(10)
C3 Ru1 C6 C7 67.0(7)
C2 Ru1 C6 C7 29.8(7)
Cl1 Ru1 C6 C7 174.9(5)
C5 C6 C7 C2 -0.2(15)
Ru1 C6 C7 C2 -54.8(8)
C5 C6 C7 Ru1 54.6(9)
C3 C2 C7 C6 1.1(14)
C1 C2 C7 C6 178.4(9)
Ru1 C2 C7 C6 54.1(8)
C3 C2 C7 Ru1 -53.1(8)
C1 C2 C7 Ru1 124.3(10)
N1 Ru1 C7 C6 82.3(7)
C4 Ru1 C7 C6 -64.9(7)
N2 Ru1 C7 C6 163.7(6)
C5 Ru1 C7 C6 -28.3(7)
C3 Ru1 C7 C6 -102.4(7)
C2 Ru1 C7 C6 -131.7(10)
Cl1 Ru1 C7 C6 -14.6(15)
N1 Ru1 C7 C2 -146.0(6)
C4 Ru1 C7 C2 66.8(7)
N2 Ru1 C7 C2 -64.6(7)
C6 Ru1 C7 C2 131.7(10)
C5 Ru1 C7 C2 103.4(7)
C3 Ru1 C7 C2 29.3(6)
Cl1 Ru1 C7 C2 117.1(10)
C6 C5 C8 C9 19.3(16)
C4 C5 C8 C9 -154.1(11)
Ru1 C5 C8 C9 -68.4(14)
C6 C5 C8 C10 -106.7(13)
C4 C5 C8 C10 79.9(14)
Ru1 C5 C8 C10 165.6(9)
Ru1 N1 C11 C12 42.5(9)
C13 N2 C12 C11 169.3(7)
Ru1 N2 C12 C11 38.1(8)
N1 C11 C12 N2 -53.1(10)
C12 N2 C13 C14 73.1(9)
Ru1 N2 C13 C14 -158.1(6)
C17 O1 C14 C13 175.1(7)
N2 C13 C14 O1 70.1(10)
C15 O2 C16 C21 3.7(13)
C15 O2 C16 C17 -178.3(8)
C14 O1 C17 C18 -2.6(13)
C14 O1 C17 C16 177.7(8)
O2 C16 C17 O1 1.7(11)
C21 C16 C17 O1 179.9(8)
O2 C16 C17 C18 -178.0(8)
C21 C16 C17 C18 0.1(13)
O1 C17 C18 C19 -178.6(8)
C16 C17 C18 C19 1.1(13)
C17 C18 C19 C23 179.7(8)
C17 C18 C19 C20 -2.0(13)
C22 N3 C20 C21 179.3(8)
C22 N3 C20 C19 1.2(13)
C18 C19 C20 N3 179.7(8)
C23 C19 C20 N3 -1.8(12)
C18 C19 C20 C21 1.6(12)
C23 C19 C20 C21 -179.9(8)
O2 C16 C21 C20 177.4(8)
C17 C16 C21 C20 -0.5(13)
N3 C20 C21 C16 -178.5(8)
C19 C20 C21 C16 -0.4(13)
C20 N3 C22 N4 -0.3(15)
C23 N4 C22 N3 -0.1(15)
C22 N4 C23 N5 -179.5(8)
C22 N4 C23 C19 -0.6(13)
C24 N5 C23 N4 10.1(14)
C24 N5 C23 C19 -168.8(9)
C18 C19 C23 N4 179.9(8)
C20 C19 C23 N4 1.5(13)
C18 C19 C23 N5 -1.3(14)
C20 C19 C23 N5 -179.6(8)
C23 N5 C24 C25 23.7(16)
C23 N5 C24 C29 -159.1(10)
C29 C24 C25 C26 -1.4(18)
N5 C24 C25 C26 175.7(11)
C24 C25 C26 C27 1(2)
C24 C25 C26 Cl2A 157.4(13)
C24 C25 C26 Cl2 -167.2(10)
C25 C26 C27 F1 -167.2(15)
Cl2A C26 C27 F1 36(2)
Cl2 C26 C27 F1 1(2)
C25 C26 C27 F1A 155.8(19)
Cl2A C26 C27 F1A -1(3)
Cl2 C26 C27 F1A -36(2)
C25 C26 C27 C28 1(2)
Cl2A C26 C27 C28 -156.6(13)
Cl2 C26 C27 C28 168.7(11)
F1 C27 C28 C29 164.7(16)
F1A C27 C28 C29 -160.2(16)
C26 C27 C28 C29 -2(2)
C27 C28 C29 C24 2.0(18)
C25 C24 C29 C28 -0.2(17)
N5 C24 C29 C28 -177.5(10)
N6 Ru2 C31 C36 177.1(7)
C32 Ru2 C31 C36 -131.2(11)
N7 Ru2 C31 C36 99.0(7)
C33 Ru2 C31 C36 -101.0(8)
C35 Ru2 C31 C36 -26.7(7)
C34 Ru2 C31 C36 -62.5(8)
Cl3 Ru2 C31 C36 12.8(11)
N6 Ru2 C31 C32 -51.7(8)
N7 Ru2 C31 C32 -129.7(7)
C33 Ru2 C31 C32 30.2(8)
C35 Ru2 C31 C32 104.6(8)
C34 Ru2 C31 C32 68.7(8)
C36 Ru2 C31 C32 131.2(11)
Cl3 Ru2 C31 C32 144.0(7)
N6 Ru2 C31 C30 62.3(13)
C32 Ru2 C31 C30 113.9(15)
N7 Ru2 C31 C30 -15.8(12)
C33 Ru2 C31 C30 144.2(14)
C35 Ru2 C31 C30 -141.5(13)
C34 Ru2 C31 C30 -177.3(13)
C36 Ru2 C31 C30 -114.8(15)
Cl3 Ru2 C31 C30 -102.0(13)
C36 C31 C32 C33 -0.4(17)
C30 C31 C32 C33 -177.5(11)
Ru2 C31 C32 C33 -54.4(10)
C36 C31 C32 Ru2 54.0(10)
C30 C31 C32 Ru2 -123.2(11)
N6 Ru2 C32 C31 137.4(7)
N7 Ru2 C32 C31 58.0(8)
C33 Ru2 C32 C31 -132.1(12)
C35 Ru2 C32 C31 -63.8(8)
C34 Ru2 C32 C31 -101.3(9)
C36 Ru2 C32 C31 -29.6(7)
Cl3 Ru2 C32 C31 -133.6(8)
N6 Ru2 C32 C33 -90.5(8)
N7 Ru2 C32 C33 -169.9(7)
C35 Ru2 C32 C33 68.3(8)
C34 Ru2 C32 C33 30.8(8)
C36 Ru2 C32 C33 102.5(9)
C31 Ru2 C32 C33 132.1(12)
Cl3 Ru2 C32 C33 -1.5(15)
C31 C32 C33 C34 0.5(17)
Ru2 C32 C33 C34 -54.7(10)
C31 C32 C33 Ru2 55.2(10)
N6 Ru2 C33 C34 -137.7(8)
C32 Ru2 C33 C34 129.9(12)
N7 Ru2 C33 C34 150.6(8)
C35 Ru2 C33 C34 29.8(8)
C36 Ru2 C33 C34 63.8(8)
C31 Ru2 C33 C34 100.9(9)
Cl3 Ru2 C33 C34 -50.7(9)
N6 Ru2 C33 C32 92.4(8)
N7 Ru2 C33 C32 20.7(14)
C35 Ru2 C33 C32 -100.1(8)
C34 Ru2 C33 C32 -129.9(12)
C36 Ru2 C33 C32 -66.1(8)
C31 Ru2 C33 C32 -29.0(7)
Cl3 Ru2 C33 C32 179.4(6)
C32 C33 C34 C35 -0.3(18)
Ru2 C33 C34 C35 -54.3(11)
C32 C33 C34 C37 179.5(12)
Ru2 C33 C34 C37 125.5(13)
C32 C33 C34 Ru2 54.0(10)
N6 Ru2 C34 C35 -178.1(7)
C32 Ru2 C34 C35 99.2(8)
N7 Ru2 C34 C35 -8.5(17)
C33 Ru2 C34 C35 130.5(12)
C36 Ru2 C34 C35 25.7(7)
C31 Ru2 C34 C35 61.7(8)
Cl3 Ru2 C34 C35 -92.2(7)
N6 Ru2 C34 C33 51.4(9)
C32 Ru2 C34 C33 -31.3(8)
N7 Ru2 C34 C33 -138.9(11)
C35 Ru2 C34 C33 -130.5(12)
C36 Ru2 C34 C33 -104.8(9)
C31 Ru2 C34 C33 -68.8(8)
Cl3 Ru2 C34 C33 137.3(7)
N6 Ru2 C34 C37 -60.1(16)
C32 Ru2 C34 C37 -142.8(16)
N7 Ru2 C34 C37 109.6(16)
C33 Ru2 C34 C37 -111.5(18)
C35 Ru2 C34 C37 118.0(18)
C36 Ru2 C34 C37 143.7(16)
C31 Ru2 C34 C37 179.7(15)
Cl3 Ru2 C34 C37 25.8(14)
C33 C34 C35 C36 0(2)
C37 C34 C35 C36 -179.8(13)
Ru2 C34 C35 C36 -53.9(12)
C33 C34 C35 Ru2 53.9(11)
C37 C34 C35 Ru2 -125.9(14)
N6 Ru2 C35 C36 140.3(10)
C32 Ru2 C35 C36 65.5(8)
N7 Ru2 C35 C36 -47.4(9)
C33 Ru2 C35 C36 105.1(9)
C34 Ru2 C35 C36 136.0(12)
C31 Ru2 C35 C36 28.5(8)
Cl3 Ru2 C35 C36 -134.7(8)
N6 Ru2 C35 C34 4.3(16)
C32 Ru2 C35 C34 -70.4(8)
N7 Ru2 C35 C34 176.6(7)
C33 Ru2 C35 C34 -30.9(8)
C36 Ru2 C35 C34 -136.0(12)
C31 Ru2 C35 C34 -107.5(9)
Cl3 Ru2 C35 C34 89.3(8)
C34 C35 C36 C31 0(2)
Ru2 C35 C36 C31 -53.1(11)
C34 C35 C36 Ru2 53.2(12)
C32 C31 C36 C35 0.1(18)
C30 C31 C36 C35 177.2(11)
Ru2 C31 C36 C35 53.2(11)
C32 C31 C36 Ru2 -53.1(9)
C30 C31 C36 Ru2 124.0(11)
N6 Ru2 C36 C35 -140.9(10)
C32 Ru2 C36 C35 -104.3(9)
N7 Ru2 C36 C35 141.6(8)
C33 Ru2 C36 C35 -65.3(8)
C34 Ru2 C36 C35 -27.4(8)
C31 Ru2 C36 C35 -134.2(12)
Cl3 Ru2 C36 C35 52.2(9)
N6 Ru2 C36 C31 -6.7(15)
C32 Ru2 C36 C31 29.9(7)
N7 Ru2 C36 C31 -84.2(7)
C33 Ru2 C36 C31 68.9(7)
C35 Ru2 C36 C31 134.2(12)
C34 Ru2 C36 C31 106.8(8)
Cl3 Ru2 C36 C31 -173.6(6)
C35 C34 C37 C38 156.4(14)
C33 C34 C37 C38 -23(2)
Ru2 C34 C37 C38 64.1(19)
C35 C34 C37 C39 -74.7(18)
C33 C34 C37 C39 105.5(16)
Ru2 C34 C37 C39 -167.1(12)
Ru2 N6 C40 C41 -44.7(10)
C42 N7 C41 C40 -169.8(8)
Ru2 N7 C41 C40 -39.7(9)
N6 C40 C41 N7 55.9(11)
C41 N7 C42 C43 -78.0(9)
Ru2 N7 C42 C43 155.1(6)
C46 O4 C43 C42 178.5(7)
N7 C42 C43 O4 -71.0(9)
C44 O3 C45 C50 -4.1(12)
C44 O3 C45 C46 176.8(7)
C43 O4 C46 C47 5.0(12)
C43 O4 C46 C45 -175.6(7)
O3 C45 C46 O4 -1.3(11)
C50 C45 C46 O4 179.6(7)
O3 C45 C46 C47 178.2(8)
C50 C45 C46 C47 -1.0(13)
O4 C46 C47 C48 180.0(8)
C45 C46 C47 C48 0.6(13)
C46 C47 C48 C49 0.2(13)
C46 C47 C48 C52 -175.8(8)
C51 N8 C49 C48 0.2(14)
C51 N8 C49 C50 -179.7(9)
C52 C48 C49 N8 -4.1(13)
C47 C48 C49 N8 179.6(8)
C52 C48 C49 C50 175.7(8)
C47 C48 C49 C50 -0.6(13)
O3 C45 C50 C49 -178.5(8)
C46 C45 C50 C49 0.6(12)
N8 C49 C50 C45 -180.0(8)
C48 C49 C50 C45 0.2(13)
C49 N8 C51 N9 3.0(16)
C52 N9 C51 N8 -1.8(16)
C51 N9 C52 N10 178.6(9)
C51 N9 C52 C48 -2.8(13)
C53 N10 C52 N9 -9.7(14)
C53 N10 C52 C48 171.7(9)
C49 C48 C52 N9 5.4(13)
C47 C48 C52 N9 -178.5(8)
C49 C48 C52 N10 -175.9(8)
C47 C48 C52 N10 0.2(14)
C52 N10 C53 C58 -24.0(16)
C52 N10 C53 C54 157.3(10)
C58 C53 C54 C55 -1.2(17)
N10 C53 C54 C55 177.6(10)
C53 C54 C55 C56 2.5(19)
C53 C54 C55 Cl4 179.8(9)
C54 C55 C56 F2 178.6(12)
Cl4 C55 C56 F2 1.3(19)
C54 C55 C56 C57 -4(2)
Cl4 C55 C56 C57 179.0(11)
F2 C56 C57 C58 -178.8(13)
C55 C56 C57 C58 4(2)
C54 C53 C58 C57 1.0(18)
N10 C53 C58 C57 -177.7(11)
C56 C57 C58 C53 -2(2)

loop_
_platon_squeeze_void_nr
_platon_squeeze_void_average_x
_platon_squeeze_void_average_y
_platon_squeeze_void_average_z
_platon_squeeze_void_volume
_platon_squeeze_void_count_electrons
_platon_squeeze_void_content
1 0.000 0.000 0.000 324 134 ' '
2 0.000 0.500 0.500 324 134 ' '
3 0.096 0.014 0.261 21 3 ' '
4 0.096 0.486 0.761 21 3 ' '
5 0.903 0.514 0.239 21 2 ' '
6 0.903 0.986 0.739 21 2 ' '
